data_2016816
loop_
_publ_author_name
'Yin, Hua'

_publ_section_title
;
 The new three-dimensional supramolecule
 bis{\m-2-[(4-hydroxybenzoyl)hydrazonomethyl]phenolato}bis[aquacopper(II)]
 dinitrate
;
_journal_coeditor_code SF3086
_journal_issue 10
_journal_name_full 'Acta Crystallographica Section C'
_journal_page_first m324
_journal_page_last m326
_journal_paper_doi 10.1107/S0108270108026401
_journal_volume 64
_journal_year 2008
_chemical_formula_iupac '[Cu2 (C14 H11 N2 O3)2 (H2 O)2] (N O3)2'
_chemical_formula_moiety 'C28 H26 Cu2 N4 O8 2+, 2(N O3 -)'
_chemical_formula_sum 'C28 H26 Cu2 N6 O14'
_chemical_formula_weight 797.62
_chemical_name_systematic
;
bis{\m-[(4-hydroxybenzoyl)hydrazonomethyl]phenolato}bis[aquacopper(II)]
dinitrate
;
_space_group_IT_number 15
_symmetry_cell_setting monoclinic
_symmetry_space_group_name_Hall '-C 2yc'
_symmetry_space_group_name_H-M 'C 1 2/c 1'
_atom_sites_solution_hydrogens geom
_atom_sites_solution_primary direct
_atom_sites_solution_secondary difmap
_audit_creation_method SHELXL-97
_cell_angle_alpha 90.00
_cell_angle_beta 106.55(2)
_cell_angle_gamma 90.00
_cell_formula_units_Z 4
_cell_length_a 13.815(8)
_cell_length_b 12.109(4)
_cell_length_c 18.787(8)
_cell_measurement_reflns_used 11074
_cell_measurement_temperature 293(2)
_cell_measurement_theta_max 27.63
_cell_measurement_theta_min 3.08
_cell_volume 3013(2)
_computing_cell_refinement 'TEXRAY (Molecular Structure Corporation, 1999)'
_computing_data_collection 'TEXRAY (Molecular Structure Corporation, 1999)'
_computing_data_reduction 'TEXSAN (Molecular Structure Corporation, 1999)'
_computing_molecular_graphics 'ORTEX (McArdle, 1995)'
_computing_publication_material 'SHELXL97 (Sheldrick, 2008)'
_computing_structure_refinement 'SHELXL97 (Sheldrick, 2008)'
_computing_structure_solution 'SHELXS97 (Sheldrick, 2008)'
_diffrn_ambient_temperature 293(2)
_diffrn_measured_fraction_theta_full 0.998
_diffrn_measured_fraction_theta_max 0.998
_diffrn_measurement_device_type 'Rigaku Weissenberg IP'
_diffrn_measurement_method '\w scans'
_diffrn_radiation_monochromator graphite
_diffrn_radiation_source 'rotor target'
_diffrn_radiation_type MoK\a
_diffrn_radiation_wavelength 0.71073
_diffrn_reflns_av_R_equivalents 0.0493
_diffrn_reflns_av_sigmaI/netI 0.0424
_diffrn_reflns_limit_h_max 17
_diffrn_reflns_limit_h_min -17
_diffrn_reflns_limit_k_max 15
_diffrn_reflns_limit_k_min -15
_diffrn_reflns_limit_l_max 24
_diffrn_reflns_limit_l_min -24
_diffrn_reflns_number 14501
_diffrn_reflns_theta_full 27.48
_diffrn_reflns_theta_max 27.48
_diffrn_reflns_theta_min 3.08
_diffrn_standards_decay_% 0
_diffrn_standards_interval_count 'not measured'
_diffrn_standards_interval_time 'not measured'
_diffrn_standards_number 0
_exptl_absorpt_coefficient_mu 1.496
_exptl_absorpt_correction_T_max 0.753
_exptl_absorpt_correction_T_min 0.668
_exptl_absorpt_correction_type empirical
_exptl_absorpt_process_details '(TEXRAY; Molecular Structure Corporation, 1999)'
_exptl_crystal_colour dark-blue
_exptl_crystal_density_diffrn 1.759
_exptl_crystal_density_method 'not measured'
_exptl_crystal_description block
_exptl_crystal_F_000 1624
_exptl_crystal_size_max 0.28
_exptl_crystal_size_mid 0.23
_exptl_crystal_size_min 0.19
_refine_diff_density_max 0.583
_refine_diff_density_min -0.424
_refine_ls_extinction_method none
_refine_ls_goodness_of_fit_ref 1.087
_refine_ls_hydrogen_treatment mixed
_refine_ls_matrix_type full
_refine_ls_number_parameters 242
_refine_ls_number_reflns 3442
_refine_ls_number_restraints 3
_refine_ls_restrained_S_all 1.087
_refine_ls_R_factor_all 0.0489
_refine_ls_R_factor_gt 0.0372
_refine_ls_shift/su_max 0.000
_refine_ls_shift/su_mean 0.000
_refine_ls_structure_factor_coef Fsqd
_refine_ls_weighting_details 'calc w=1/[\s^2^(Fo^2^)+(0.0674P)^2^+0.3437P] where P=(Fo^2^+2Fc^2^)/3'
_refine_ls_weighting_scheme calc
_refine_ls_wR_factor_gt 0.1072
_refine_ls_wR_factor_ref 0.1136
_reflns_number_gt 2803
_reflns_number_total 3442
_reflns_threshold_expression >2sigma(I)
_cod_data_source_file sf3086.cif
_cod_data_source_block I
_cod_original_sg_symbol_H-M C2/c
_cod_database_code 2016816
_cod_database_fobs_code 2016816

loop_
_symmetry_equiv_pos_as_xyz
'x, y, z'
'-x, y, -z+1/2'
'x+1/2, y+1/2, z'
'-x+1/2, y+1/2, -z+1/2'
'-x, -y, -z'
'x, -y, z-1/2'
'-x+1/2, -y+1/2, -z'
'x+1/2, -y+1/2, z-1/2'

loop_
_atom_site_type_symbol
_atom_site_label
_atom_site_fract_x
_atom_site_fract_y
_atom_site_fract_z
_atom_site_U_iso_or_equiv
_atom_site_adp_type
_atom_site_calc_flag
_atom_site_refinement_flags
_atom_site_occupancy
Cu Cu1 0.24004(2) 0.14668(2) 0.040767(16) 0.03000(13) Uani d . 1
O O1W 0.06846(18) 0.12405(17) -0.04197(12) 0.0419(5) Uani d D 1
H H1WA 0.024(2) 0.145(2) -0.0266(18) 0.043(10) Uiso d D 1
H H1WB 0.056(3) 0.0588(17) -0.0528(19) 0.056(10) Uiso d D 1
O O1 0.29799(14) 0.19655(13) -0.03632(9) 0.0301(4) Uani d . 1
O O2 0.20060(15) 0.08051(13) 0.12361(10) 0.0364(4) Uani d . 1
O O3 0.10075(17) -0.25932(17) 0.34847(11) 0.0411(5) Uani d . 1
H H03A 0.088(2) -0.222(2) 0.3757(16) 0.031(8) Uiso d . 1
O O4 0.1555(2) 0.2114(2) 0.40286(19) 0.0832(9) Uani d . 1
O O5 0.0913(2) 0.2056(2) 0.49415(13) 0.0604(6) Uani d . 1
O O6 0.0446(2) 0.08899(17) 0.40550(15) 0.0606(6) Uani d . 1
N N1 0.29051(17) -0.00079(15) 0.03621(11) 0.0299(4) Uani d . 1
N N2 0.26857(19) -0.06901(17) 0.08869(13) 0.0357(5) Uani d D 1
H H2N 0.287(3) -0.1361(16) 0.0904(19) 0.045(9) Uiso d D 1
N N3 0.0981(2) 0.16791(18) 0.43336(16) 0.0452(6) Uani d . 1
C C1 0.3706(2) 0.02355(19) -0.05993(13) 0.0295(5) Uani d . 1
C C2 0.35083(19) 0.13779(19) -0.07343(13) 0.0278(5) Uani d . 1
C C3 0.3885(2) 0.1890(2) -0.12605(15) 0.0376(6) Uani d . 1
H H3A 0.3775 0.2641 -0.1351 0.045 Uiso calc R 1
C C4 0.4419(3) 0.1304(2) -0.16514(17) 0.0447(7) Uani d . 1
H H4A 0.4658 0.1667 -0.2004 0.054 Uiso calc R 1
C C5 0.4608(2) 0.0187(2) -0.15315(15) 0.0425(7) Uani d . 1
H H5A 0.4965 -0.0202 -0.1802 0.051 Uiso calc R 1
C C6 0.4261(2) -0.0329(2) -0.10090(15) 0.0366(6) Uani d . 1
H H6A 0.4394 -0.1077 -0.0920 0.044 Uiso calc R 1
C C7 0.3403(2) -0.04021(19) -0.00605(14) 0.0330(6) Uani d . 1
H H7A 0.3576 -0.1146 -0.0013 0.040 Uiso calc R 1
C C8 0.2195(2) -0.02114(19) 0.13196(13) 0.0294(5) Uani d . 1
C C9 0.1889(2) -0.08552(19) 0.18764(13) 0.0306(5) Uani d . 1
C C10 0.1907(2) -0.2004(2) 0.18948(14) 0.0348(6) Uani d . 1
H H10A 0.2129 -0.2394 0.1545 0.042 Uiso calc R 1
C C11 0.1597(2) -0.2569(2) 0.24290(14) 0.0363(6) Uani d . 1
H H11A 0.1594 -0.3337 0.2429 0.044 Uiso calc R 1
C C12 0.1292(2) -0.2000(2) 0.29615(13) 0.0313(5) Uani d . 1
C C13 0.1270(2) -0.0851(2) 0.29518(15) 0.0379(6) Uani d . 1
H H13A 0.1058 -0.0463 0.3308 0.045 Uiso calc R 1
C C14 0.1565(2) -0.0292(2) 0.24096(15) 0.0370(6) Uani d . 1
H H14A 0.1546 0.0476 0.2401 0.044 Uiso calc R 1

loop_
_atom_site_aniso_label
_atom_site_aniso_U_11
_atom_site_aniso_U_22
_atom_site_aniso_U_33
_atom_site_aniso_U_12
_atom_site_aniso_U_13
_atom_site_aniso_U_23
Cu1 0.0423(2) 0.02157(18) 0.03376(19) 0.00365(11) 0.02319(15) 0.00282(11)
O1W 0.0483(13) 0.0378(10) 0.0479(11) -0.0010(9) 0.0268(10) -0.0052(10)
O1 0.0427(10) 0.0208(7) 0.0356(9) 0.0034(7) 0.0253(8) 0.0015(7)
O2 0.0548(13) 0.0245(8) 0.0390(9) 0.0052(8) 0.0281(9) 0.0054(8)
O3 0.0556(14) 0.0360(10) 0.0408(10) -0.0043(9) 0.0281(10) 0.0027(9)
O4 0.094(2) 0.0485(13) 0.138(3) -0.0186(14) 0.083(2) -0.0077(16)
O5 0.0736(18) 0.0544(13) 0.0555(13) -0.0172(12) 0.0219(12) -0.0030(12)
O6 0.0674(17) 0.0334(10) 0.0870(17) -0.0093(10) 0.0319(14) -0.0095(12)
N1 0.0396(13) 0.0228(9) 0.0328(10) 0.0018(8) 0.0192(9) 0.0025(8)
N2 0.0508(15) 0.0222(9) 0.0430(12) 0.0042(9) 0.0278(11) 0.0058(10)
N3 0.0454(15) 0.0265(10) 0.0699(17) -0.0014(10) 0.0265(13) 0.0055(12)
C1 0.0331(14) 0.0274(11) 0.0310(11) 0.0013(10) 0.0139(10) -0.0020(10)
C2 0.0297(13) 0.0279(11) 0.0291(11) 0.0005(9) 0.0137(10) -0.0040(9)
C3 0.0487(17) 0.0303(12) 0.0418(13) 0.0021(11) 0.0260(12) 0.0033(12)
C4 0.057(2) 0.0443(15) 0.0450(15) 0.0005(13) 0.0335(15) 0.0001(13)
C5 0.0493(18) 0.0452(15) 0.0422(14) 0.0057(13) 0.0280(13) -0.0072(13)
C6 0.0435(16) 0.0314(12) 0.0391(13) 0.0048(11) 0.0185(12) -0.0042(11)
C7 0.0432(16) 0.0230(11) 0.0373(12) 0.0035(10) 0.0186(11) -0.0016(10)
C8 0.0355(14) 0.0259(11) 0.0295(11) -0.0013(10) 0.0137(10) -0.0003(10)
C9 0.0346(14) 0.0279(11) 0.0326(12) -0.0003(10) 0.0148(10) 0.0047(10)
C10 0.0455(16) 0.0294(12) 0.0347(12) -0.0019(11) 0.0197(11) -0.0029(11)
C11 0.0505(17) 0.0261(11) 0.0361(13) -0.0028(11) 0.0187(12) 0.0009(11)
C12 0.0325(14) 0.0328(12) 0.0304(12) -0.0022(10) 0.0117(10) 0.0031(11)
C13 0.0493(17) 0.0331(13) 0.0393(14) 0.0042(12) 0.0256(12) 0.0016(11)
C14 0.0495(18) 0.0256(11) 0.0412(13) 0.0040(11) 0.0216(13) 0.0033(11)

loop_
_atom_type_symbol
_atom_type_description
_atom_type_scat_dispersion_real
_atom_type_scat_dispersion_imag
_atom_type_scat_source
C C 0.0033 0.0016 'International Tables Vol C Tables 4.2.6.8 and 6.1.1.4'
H H 0.0000 0.0000 'International Tables Vol C Tables 4.2.6.8 and 6.1.1.4'
N N 0.0061 0.0033 'International Tables Vol C Tables 4.2.6.8 and 6.1.1.4'
O O 0.0106 0.0060 'International Tables Vol C Tables 4.2.6.8 and 6.1.1.4'
Cu Cu 0.3201 1.2651 'International Tables Vol C Tables 4.2.6.8 and 6.1.1.4'

loop_
_geom_angle_atom_site_label_1
_geom_angle_atom_site_label_2
_geom_angle_atom_site_label_3
_geom_angle_site_symmetry_1
_geom_angle_site_symmetry_3
_geom_angle
_geom_angle_publ_flag
N1 Cu1 O1 . . 91.36(8) yes
N1 Cu1 O2 . . 80.94(8) yes
O1 Cu1 O2 . . 170.71(8) yes
N1 Cu1 O1 . 7 171.36(8) yes
O1 Cu1 O1 . 7 80.20(7) yes
O2 Cu1 O1 . 7 107.28(7) yes
N1 Cu1 O1W . . 99.49(9) yes
O1 Cu1 O1W . . 95.25(8) yes
O2 Cu1 O1W . . 91.18(9) yes
O1 Cu1 O1W 7 . 83.25(8) yes
Cu1 O1W H1WA . . 116(3) no
Cu1 O1W H1WB . . 111(3) no
H1WA O1W H1WB . . 106(4) no
C2 O1 Cu1 . . 128.43(14) no
C2 O1 Cu1 . 7 131.75(14) no
Cu1 O1 Cu1 . 7 99.80(7) no
C8 O2 Cu1 . . 113.84(15) no
C12 O3 H03A . . 111(2) no
C7 N1 N2 . . 118.93(19) no
C7 N1 Cu1 . . 129.60(16) no
N2 N1 Cu1 . . 111.45(15) no
C8 N2 N1 . . 115.36(19) no
C8 N2 H2N . . 127(2) no
N1 N2 H2N . . 118(2) no
O4 N3 O6 . . 121.8(3) no
O4 N3 O5 . . 119.8(3) no
O6 N3 O5 . . 118.4(3) no
C6 C1 C2 . . 118.8(2) no
C6 C1 C7 . . 116.1(2) no
C2 C1 C7 . . 125.0(2) no
O1 C2 C3 . . 120.1(2) no
O1 C2 C1 . . 121.8(2) no
C3 C2 C1 . . 118.1(2) no
C4 C3 C2 . . 121.1(2) no
C4 C3 H3A . . 119.4 no
C2 C3 H3A . . 119.4 no
C3 C4 C5 . . 121.4(3) no
C3 C4 H4A . . 119.3 no
C5 C4 H4A . . 119.3 no
C6 C5 C4 . . 118.5(2) no
C6 C5 H5A . . 120.8 no
C4 C5 H5A . . 120.8 no
C5 C6 C1 . . 122.0(2) no
C5 C6 H6A . . 119.0 no
C1 C6 H6A . . 119.0 no
N1 C7 C1 . . 123.7(2) no
N1 C7 H7A . . 118.1 no
C1 C7 H7A . . 118.1 no
O2 C8 N2 . . 118.2(2) no
O2 C8 C9 . . 121.3(2) no
N2 C8 C9 . . 120.4(2) no
C14 C9 C10 . . 118.7(2) no
C14 C9 C8 . . 118.3(2) no
C10 C9 C8 . . 123.0(2) no
C11 C10 C9 . . 120.5(2) no
C11 C10 H10A . . 119.8 no
C9 C10 H10A . . 119.8 no
C12 C11 C10 . . 120.2(2) no
C12 C11 H11A . . 119.9 no
C10 C11 H11A . . 119.9 no
O3 C12 C11 . . 118.1(2) no
O3 C12 C13 . . 121.8(2) no
C11 C12 C13 . . 120.1(2) no
C14 C13 C12 . . 119.4(2) no
C14 C13 H13A . . 120.3 no
C12 C13 H13A . . 120.3 no
C13 C14 C9 . . 121.1(2) no
C13 C14 H14A . . 119.4 no
C9 C14 H14A . . 119.4 no

loop_
_geom_bond_atom_site_label_1
_geom_bond_atom_site_label_2
_geom_bond_site_symmetry_2
_geom_bond_distance
_geom_bond_publ_flag
Cu1 N1 . 1.928(2) yes
Cu1 O1 . 1.9400(17) yes
Cu1 O2 . 1.9606(17) yes
Cu1 O1 7 1.9651(17) yes
Cu1 O1W . 2.452(3) yes
O1W H1WA . 0.794(18) no
O1W H1WB . 0.821(18) no
O1 C2 . 1.347(3) no
O1 Cu1 7 1.9651(17) no
O2 C8 . 1.259(3) no
O3 C12 . 1.363(3) no
O3 H03A . 0.74(3) no
O4 N3 . 1.221(3) no
O5 N3 . 1.258(3) no
O6 N3 . 1.230(3) no
N1 C7 . 1.281(3) no
N1 N2 . 1.384(3) no
N2 C8 . 1.331(3) no
N2 H2N . 0.851(17) no
C1 C6 . 1.408(3) no
C1 C2 . 1.419(3) no
C1 C7 . 1.427(3) no
C2 C3 . 1.388(3) no
C3 C4 . 1.377(4) no
C3 H3A . 0.9300 no
C4 C5 . 1.384(4) no
C4 H4A . 0.9300 no
C5 C6 . 1.362(4) no
C5 H5A . 0.9300 no
C6 H6A . 0.9300 no
C7 H7A . 0.9300 no
C8 C9 . 1.460(3) no
C9 C14 . 1.388(4) no
C9 C10 . 1.391(4) no
C10 C11 . 1.380(4) no
C10 H10A . 0.9300 no
C11 C12 . 1.376(4) no
C11 H11A . 0.9300 no
C12 C13 . 1.392(4) no
C13 C14 . 1.377(4) no
C13 H13A . 0.9300 no
C14 H14A . 0.9300 no

loop_
_geom_hbond_atom_site_label_D
_geom_hbond_atom_site_label_H
_geom_hbond_atom_site_label_A
_geom_hbond_site_symmetry_A
_geom_hbond_distance_DH
_geom_hbond_distance_HA
_geom_hbond_distance_DA
_geom_hbond_angle_DHA
O3 H03A O1W 6_556 0.74(3) 2.03(3) 2.764(3) 174(3)
N2 H2N O4 4_545 0.851(17) 1.998(18) 2.847(3) 175(3)
O1W H1WA O5 2 0.794(18) 1.997(19) 2.789(4) 176(3)
O1W H1WB O6 6 0.821(18) 1.94(2) 2.748(3) 167(4)

loop_
_geom_torsion_atom_site_label_1
_geom_torsion_atom_site_label_2
_geom_torsion_atom_site_label_3
_geom_torsion_atom_site_label_4
_geom_torsion_site_symmetry_1
_geom_torsion_site_symmetry_4
_geom_torsion
_geom_torsion_publ_flag
N1 Cu1 O1 C2 . . 0.5(2) no
O2 Cu1 O1 C2 . . 34.4(6) no
O1 Cu1 O1 C2 7 . 178.6(3) no
O1W Cu1 O1 C2 . . -99.2(2) no
N1 Cu1 O1 Cu1 . 7 -178.13(9) no
O2 Cu1 O1 Cu1 . 7 -144.2(4) no
O1 Cu1 O1 Cu1 7 7 0.0 no
O1W Cu1 O1 Cu1 . 7 82.21(8) no
N1 Cu1 O2 C8 . . -3.79(19) no
O1 Cu1 O2 C8 . . -38.2(6) no
O1 Cu1 O2 C8 7 . 178.94(18) no
O1W Cu1 O2 C8 . . 95.64(19) no
O1 Cu1 N1 C7 . . -1.6(3) no
O2 Cu1 N1 C7 . . -176.3(3) no
O1 Cu1 N1 C7 7 . -13.9(7) no
O1W Cu1 N1 C7 . . 94.0(3) no
O1 Cu1 N1 N2 . . 177.18(17) no
O2 Cu1 N1 N2 . . 2.41(17) no
O1 Cu1 N1 N2 7 . 164.8(5) no
O1W Cu1 N1 N2 . . -87.27(18) no
C7 N1 N2 C8 . . 178.0(3) no
Cu1 N1 N2 C8 . . -0.9(3) no
Cu1 O1 C2 C3 . . -178.51(19) no
Cu1 O1 C2 C3 7 . -0.4(4) no
Cu1 O1 C2 C1 . . 0.9(4) no
Cu1 O1 C2 C1 7 . 179.01(18) no
C6 C1 C2 O1 . . 179.8(2) no
C7 C1 C2 O1 . . -1.7(4) no
C6 C1 C2 C3 . . -0.8(4) no
C7 C1 C2 C3 . . 177.7(3) no
O1 C2 C3 C4 . . -179.4(3) no
C1 C2 C3 C4 . . 1.2(4) no
C2 C3 C4 C5 . . -0.5(5) no
C3 C4 C5 C6 . . -0.6(5) no
C4 C5 C6 C1 . . 1.0(5) no
C2 C1 C6 C5 . . -0.3(4) no
C7 C1 C6 C5 . . -178.9(3) no
N2 N1 C7 C1 . . -177.4(2) no
Cu1 N1 C7 C1 . . 1.3(4) no
C6 C1 C7 N1 . . 179.2(3) no
C2 C1 C7 N1 . . 0.6(4) no
Cu1 O2 C8 N2 . . 4.5(3) no
Cu1 O2 C8 C9 . . -175.73(19) no
N1 N2 C8 O2 . . -2.4(4) no
N1 N2 C8 C9 . . 177.8(2) no
O2 C8 C9 C14 . . -12.5(4) no
N2 C8 C9 C14 . . 167.3(3) no
O2 C8 C9 C10 . . 167.4(3) no
N2 C8 C9 C10 . . -12.8(4) no
C14 C9 C10 C11 . . 0.7(4) no
C8 C9 C10 C11 . . -179.2(3) no
C9 C10 C11 C12 . . -1.7(4) no
C10 C11 C12 O3 . . -179.0(3) no
C10 C11 C12 C13 . . 1.7(4) no
O3 C12 C13 C14 . . -179.9(3) no
C11 C12 C13 C14 . . -0.6(4) no
C12 C13 C14 C9 . . -0.4(4) no
C10 C9 C14 C13 . . 0.4(4) no
C8 C9 C14 C13 . . -179.8(3) no
